data_7205057
loop_
_publ_author_name
'Li, Ming-Xing'
'Chen, Hui-Ling'
'Geng, Jin-Peng'
'He, Xiang'
'Shao, Min'
'Zhu, Shou-Rong'
'Wang, Zhao-Xi'

_publ_section_title
;
 Unprecedented cyclic [Mo6O19]2&#x2212; cluster and five
 organic--inorganic hybrids based on polyoxomolybdates and
 4-amino-3,5-bis(pyridyl)-1,2,4-triazole
;
_journal_issue 5
_journal_name_full CrystEngComm
_journal_page_first 1687
_journal_paper_doi 10.1039/c002063j
_journal_volume 13
_journal_year 2011
_chemical_formula_sum 'C24 H24 Mo8 N12 O26'
_chemical_formula_weight 1664.07
_chemical_name_systematic
;

?

;
_space_group_IT_number 14
_symmetry_cell_setting monoclinic
_symmetry_space_group_name_Hall '-P 2yn'
_symmetry_space_group_name_H-M 'P 1 21/n 1'
_atom_sites_solution_hydrogens geom
_atom_sites_solution_primary direct
_atom_sites_solution_secondary difmap
_audit_creation_method SHELXL-97
_cell_angle_alpha 90.00
_cell_angle_beta 100.7030(10)
_cell_angle_gamma 90.00
_cell_formula_units_Z 2
_cell_length_a 10.6260(7)
_cell_length_b 15.8212(10)
_cell_length_c 12.8521(8)
_cell_measurement_reflns_used 7104
_cell_measurement_temperature 296(2)
_cell_measurement_theta_max 27.48
_cell_measurement_theta_min 2.29
_cell_volume 2123.1(2)
_computing_cell_refinement 'Bruker SMART'
_computing_data_collection 'Bruker SMART'
_computing_data_reduction 'Bruker SAINT'
_computing_molecular_graphics 'Bruker SHELXTL'
_computing_publication_material 'Bruker SHELXTL'
_computing_structure_refinement 'SHELXL-97 (Sheldrick, 1997)'
_computing_structure_solution 'SHELXS-97 (Sheldrick, 1990)'
_diffrn_ambient_temperature 296(2)
_diffrn_measured_fraction_theta_full 0.998
_diffrn_measured_fraction_theta_max 0.998
_diffrn_measurement_device_type 'CCD area detector'
_diffrn_measurement_method 'phi and omega scans'
_diffrn_radiation_monochromator graphite
_diffrn_radiation_source 'fine-focus sealed tube'
_diffrn_radiation_type MoK\a
_diffrn_radiation_wavelength 0.71073
_diffrn_reflns_av_R_equivalents 0.0190
_diffrn_reflns_av_sigmaI/netI 0.0213
_diffrn_reflns_limit_h_max 12
_diffrn_reflns_limit_h_min -10
_diffrn_reflns_limit_k_max 16
_diffrn_reflns_limit_k_min -18
_diffrn_reflns_limit_l_max 15
_diffrn_reflns_limit_l_min -15
_diffrn_reflns_number 10770
_diffrn_reflns_theta_full 25.04
_diffrn_reflns_theta_max 25.04
_diffrn_reflns_theta_min 2.06
_exptl_absorpt_coefficient_mu 2.390
_exptl_absorpt_correction_T_max 0.5864
_exptl_absorpt_correction_T_min 0.5341
_exptl_absorpt_correction_type multi-scan
_exptl_absorpt_process_details sadabs
_exptl_crystal_density_diffrn 2.603
_exptl_crystal_density_method 'not measured'
_exptl_crystal_F_000 1592
_exptl_crystal_size_max 0.30
_exptl_crystal_size_mid 0.25
_exptl_crystal_size_min 0.25
_refine_diff_density_max 0.951
_refine_diff_density_min -0.573
_refine_diff_density_rms 0.114
_refine_ls_extinction_method none
_refine_ls_goodness_of_fit_ref 1.079
_refine_ls_hydrogen_treatment constr
_refine_ls_matrix_type full
_refine_ls_number_parameters 316
_refine_ls_number_reflns 3753
_refine_ls_number_restraints 0
_refine_ls_restrained_S_all 1.079
_refine_ls_R_factor_all 0.0270
_refine_ls_R_factor_gt 0.0240
_refine_ls_shift/su_max 0.001
_refine_ls_shift/su_mean 0.000
_refine_ls_structure_factor_coef Fsqd
_refine_ls_weighting_details 'calc w=1/[\s^2^(Fo^2^)+(0.0285P)^2^+3.0553P] where P=(Fo^2^+2Fc^2^)/3'
_refine_ls_weighting_scheme calc
_refine_ls_wR_factor_gt 0.0592
_refine_ls_wR_factor_ref 0.0608
_reflns_number_gt 3434
_reflns_number_total 3753
_reflns_threshold_expression >2sigma(I)
_cod_data_source_file C002063J.TXT
_cod_data_source_block 090226a_0m
_cod_depositor_comments
;
The following automatic conversions were performed:
'_symmetry_cell_setting' value 'Monoclinic' changed to 'monoclinic'
according to '/home/saulius/struct/CIF-dictionaries/cif_core.dic'
dictionary named 'cif_core.dic' version 2.4.1 from 2010-06-29.

Automatic conversion script
Id: cif_fix_enum 1555 2011-01-17 13:19:09Z saulius 
;
_cod_original_sg_symbol_H-M P2(1)/n
_cod_database_code 7205057

loop_
_symmetry_equiv_pos_as_xyz
'x, y, z'
'-x+1/2, y+1/2, -z+1/2'
'-x, -y, -z'
'x-1/2, -y-1/2, z-1/2'

loop_
_atom_site_label
_atom_site_type_symbol
_atom_site_fract_x
_atom_site_fract_y
_atom_site_fract_z
_atom_site_U_iso_or_equiv
_atom_site_adp_type
_atom_site_occupancy
_atom_site_symmetry_multiplicity
_atom_site_calc_flag
_atom_site_refinement_flags
_atom_site_disorder_assembly
_atom_site_disorder_group
Mo1 Mo 0.44916(3) 0.105283(19) 1.02223(2) 0.02181(9) Uani 1 1 d . . .
Mo2 Mo 0.23722(3) -0.04151(2) 0.99591(2) 0.02365(9) Uani 1 1 d . . .
Mo3 Mo 0.37598(3) -0.00838(2) 0.78077(2) 0.02536(9) Uani 1 1 d . . .
Mo4 Mo 0.40802(3) -0.13919(2) 1.19383(3) 0.03021(10) Uani 1 1 d . . .
C1 C 0.0948(6) 0.0623(3) 0.3090(4) 0.0546(14) Uani 1 1 d . . .
H1 H 0.0389 0.0304 0.2601 0.065 Uiso 1 1 calc R . .
C2 C 0.0613(5) 0.0848(3) 0.4018(3) 0.0460(11) Uani 1 1 d . . .
H2 H -0.0177 0.0686 0.4163 0.055 Uiso 1 1 calc R . .
C3 C 0.1453(4) 0.1323(3) 0.4754(3) 0.0339(9) Uani 1 1 d . . .
C4 C 0.2607(4) 0.1569(4) 0.4488(4) 0.0558(14) Uani 1 1 d . . .
H4 H 0.3181 0.1895 0.4957 0.067 Uiso 1 1 calc R . .
C5 C 0.2898(5) 0.1336(4) 0.3544(4) 0.0696(17) Uani 1 1 d . . .
H5 H 0.3666 0.1507 0.3361 0.083 Uiso 1 1 calc R . .
C6 C 0.1055(4) 0.1516(3) 0.5762(3) 0.0323(9) Uani 1 1 d . . .
C7 C 0.0958(4) 0.1910(2) 0.7361(3) 0.0313(9) Uani 1 1 d . . .
C8 C 0.1228(4) 0.2243(3) 0.8443(3) 0.0319(9) Uani 1 1 d . . .
C9 C 0.2070(4) 0.2892(3) 0.8797(3) 0.0369(9) Uani 1 1 d . . .
H9 H 0.2541 0.3146 0.8340 0.044 Uiso 1 1 calc R . .
C10 C 0.2203(4) 0.3156(3) 0.9820(4) 0.0475(12) Uani 1 1 d . . .
H10 H 0.2767 0.3593 1.0063 0.057 Uiso 1 1 calc R . .
C11 C 0.0722(5) 0.2168(4) 1.0176(4) 0.0581(14) Uani 1 1 d . . .
H11 H 0.0274 0.1925 1.0656 0.070 Uiso 1 1 calc R . .
C12 C 0.0552(5) 0.1883(3) 0.9169(4) 0.0485(11) Uani 1 1 d . . .
H12 H -0.0019 0.1443 0.8956 0.058 Uiso 1 1 calc R . .
N1 N 0.2072(4) 0.0858(3) 0.2875(3) 0.0548(11) Uani 1 1 d . . .
H1A H 0.2277 0.0698 0.2290 0.066 Uiso 1 1 calc R . .
N2 N 0.1671(3) 0.19864(19) 0.6581(2) 0.0270(7) Uani 1 1 d . . .
N3 N -0.0050(3) 0.1433(2) 0.7020(3) 0.0428(9) Uani 1 1 d . . .
N4 N 0.0009(3) 0.1192(2) 0.6006(3) 0.0420(9) Uani 1 1 d . . .
N5 N 0.2791(3) 0.2455(2) 0.6573(3) 0.0331(7) Uani 1 1 d . . .
H5A H 0.2648 0.3038 0.6557 0.040 Uiso 1 1 d R . .
H5B H 0.3374 0.2322 0.7151 0.040 Uiso 1 1 d R . .
N6 N 0.1531(4) 0.2794(3) 1.0473(3) 0.0529(11) Uani 1 1 d . . .
H6 H 0.1626 0.2974 1.1115 0.063 Uiso 1 1 calc R . .
O1 O 0.3707(2) 0.15445(17) 1.1085(2) 0.0330(6) Uani 1 1 d . . .
O2 O 0.6216(2) 0.09612(15) 1.10696(19) 0.0243(5) Uani 1 1 d . . .
O3 O 0.4836(2) 0.18411(16) 0.9378(2) 0.0305(6) Uani 1 1 d . . .
O4 O 0.3065(2) 0.05448(15) 0.92454(18) 0.0232(5) Uani 1 1 d . . .
O5 O 0.4185(2) 0.10389(16) 0.7523(2) 0.0315(6) Uani 1 1 d . . .
O6 O 0.4646(3) -0.06359(19) 0.7069(2) 0.0392(7) Uani 1 1 d . . .
O7 O 0.2227(3) -0.01694(19) 0.7148(2) 0.0384(7) Uani 1 1 d . . .
O8 O 0.1164(2) -0.07503(18) 0.9001(2) 0.0365(6) Uani 1 1 d . . .
O9 O 0.1677(3) 0.01611(19) 1.0820(2) 0.0370(7) Uani 1 1 d . . .
O10 O 0.2745(2) -0.14412(16) 1.0728(2) 0.0314(6) Uani 1 1 d . . .
O11 O 0.4444(2) -0.02143(15) 1.08620(19) 0.0229(5) Uani 1 1 d . . .
O12 O 0.3330(3) -0.0839(2) 1.2775(2) 0.0424(7) Uani 1 1 d . . .
O13 O 0.4150(3) -0.23921(18) 1.2438(2) 0.0437(7) Uani 1 1 d . . .

loop_
_atom_site_aniso_label
_atom_site_aniso_U_11
_atom_site_aniso_U_22
_atom_site_aniso_U_33
_atom_site_aniso_U_23
_atom_site_aniso_U_13
_atom_site_aniso_U_12
Mo1 0.01947(16) 0.01595(16) 0.02974(17) -0.00175(12) 0.00389(12) 0.00250(12)
Mo2 0.01797(16) 0.02453(18) 0.02885(18) -0.00076(13) 0.00538(12) -0.00032(12)
Mo3 0.02418(17) 0.02481(18) 0.02638(17) 0.00026(13) 0.00283(13) -0.00008(13)
Mo4 0.03085(19) 0.0280(2) 0.03199(19) 0.00794(14) 0.00635(14) -0.00266(14)
C1 0.086(4) 0.034(3) 0.036(3) -0.001(2) -0.009(2) -0.006(3)
C2 0.058(3) 0.041(3) 0.036(2) 0.001(2) -0.002(2) -0.011(2)
C3 0.036(2) 0.028(2) 0.035(2) -0.0010(17) -0.0029(17) 0.0097(17)
C4 0.037(3) 0.074(4) 0.057(3) -0.029(3) 0.008(2) 0.003(2)
C5 0.047(3) 0.101(5) 0.064(3) -0.033(3) 0.018(3) 0.014(3)
C6 0.031(2) 0.029(2) 0.034(2) 0.0012(17) -0.0028(16) 0.0019(17)
C7 0.031(2) 0.028(2) 0.035(2) 0.0023(17) 0.0061(16) 0.0010(17)
C8 0.032(2) 0.033(2) 0.031(2) 0.0068(17) 0.0060(16) 0.0111(17)
C9 0.039(2) 0.039(2) 0.032(2) 0.0031(18) 0.0033(17) -0.0006(19)
C10 0.038(2) 0.053(3) 0.048(3) -0.010(2) -0.002(2) 0.005(2)
C11 0.060(3) 0.077(4) 0.044(3) 0.008(3) 0.025(2) 0.005(3)
C12 0.052(3) 0.050(3) 0.048(3) 0.000(2) 0.023(2) -0.006(2)
N1 0.073(3) 0.049(3) 0.041(2) -0.0150(19) 0.007(2) 0.022(2)
N2 0.0244(16) 0.0241(17) 0.0317(17) 0.0018(14) 0.0031(13) -0.0002(13)
N3 0.037(2) 0.045(2) 0.047(2) -0.0029(18) 0.0095(16) -0.0100(17)
N4 0.036(2) 0.045(2) 0.043(2) -0.0021(17) 0.0039(16) -0.0089(17)
N5 0.0282(17) 0.0284(18) 0.0404(19) 0.0047(15) 0.0004(14) -0.0020(14)
N6 0.047(2) 0.081(3) 0.0313(19) -0.004(2) 0.0094(17) 0.018(2)
O1 0.0308(14) 0.0292(15) 0.0395(15) -0.0075(12) 0.0077(11) 0.0068(12)
O2 0.0218(12) 0.0201(13) 0.0308(13) -0.0019(10) 0.0046(10) -0.0011(10)
O3 0.0312(14) 0.0209(14) 0.0390(15) 0.0025(11) 0.0056(11) 0.0022(11)
O4 0.0194(12) 0.0209(13) 0.0282(13) 0.0009(10) 0.0017(10) 0.0033(10)
O5 0.0305(14) 0.0288(15) 0.0332(14) 0.0068(12) 0.0004(11) 0.0003(11)
O6 0.0373(16) 0.0415(17) 0.0410(16) -0.0057(14) 0.0130(13) 0.0026(13)
O7 0.0294(15) 0.0451(18) 0.0380(16) -0.0008(13) -0.0006(12) -0.0024(13)
O8 0.0248(14) 0.0424(17) 0.0402(15) -0.0010(13) 0.0007(11) -0.0057(12)
O9 0.0305(15) 0.0439(18) 0.0393(15) -0.0054(13) 0.0137(12) 0.0039(13)
O10 0.0281(14) 0.0283(15) 0.0380(15) 0.0049(12) 0.0068(11) -0.0064(11)
O11 0.0213(12) 0.0197(13) 0.0281(13) 0.0000(10) 0.0053(10) 0.0006(10)
O12 0.0409(16) 0.0485(19) 0.0402(16) 0.0037(14) 0.0139(13) -0.0005(14)
O13 0.0548(19) 0.0320(16) 0.0424(16) 0.0105(14) 0.0041(14) -0.0067(14)

loop_
_atom_type_symbol
_atom_type_description
_atom_type_scat_dispersion_real
_atom_type_scat_dispersion_imag
_atom_type_scat_source
C C 0.0033 0.0016 'International Tables Vol C Tables 4.2.6.8 and 6.1.1.4'
H H 0.0000 0.0000 'International Tables Vol C Tables 4.2.6.8 and 6.1.1.4'
N N 0.0061 0.0033 'International Tables Vol C Tables 4.2.6.8 and 6.1.1.4'
O O 0.0106 0.0060 'International Tables Vol C Tables 4.2.6.8 and 6.1.1.4'
Mo Mo -1.6832 0.6857 'International Tables Vol C Tables 4.2.6.8 and 6.1.1.4'

loop_
_geom_angle_atom_site_label_1
_geom_angle_atom_site_label_2
_geom_angle_atom_site_label_3
_geom_angle
_geom_angle_site_symmetry_1
_geom_angle_site_symmetry_3
_geom_angle_publ_flag
O1 Mo1 O3 105.40(13) . . ?
O1 Mo1 O4 101.07(11) . . ?
O3 Mo1 O4 97.02(11) . . ?
O1 Mo1 O2 101.16(11) . . ?
O3 Mo1 O2 96.72(11) . . ?
O4 Mo1 O2 149.64(10) . . ?
O1 Mo1 O11 97.31(12) . . ?
O3 Mo1 O11 157.29(11) . . ?
O4 Mo1 O11 78.08(9) . . ?
O2 Mo1 O11 78.81(9) . . ?
O1 Mo1 O11 172.93(11) . 3_657 ?
O3 Mo1 O11 81.66(10) . 3_657 ?
O4 Mo1 O11 77.82(9) . 3_657 ?
O2 Mo1 O11 77.57(9) . 3_657 ?
O11 Mo1 O11 75.63(10) . 3_657 ?
O8 Mo2 O9 106.17(13) . . ?
O8 Mo2 O10 99.64(13) . . ?
O9 Mo2 O10 101.10(13) . . ?
O8 Mo2 O4 101.53(12) . . ?
O9 Mo2 O4 97.67(12) . . ?
O10 Mo2 O4 146.42(10) . . ?
O8 Mo2 O11 158.76(11) . . ?
O9 Mo2 O11 95.05(11) . . ?
O10 Mo2 O11 76.67(10) . . ?
O4 Mo2 O11 74.14(9) . . ?
O8 Mo2 O2 87.27(11) . 3_657 ?
O9 Mo2 O2 164.69(11) . 3_657 ?
O10 Mo2 O2 83.40(10) . 3_657 ?
O4 Mo2 O2 71.94(9) . 3_657 ?
O11 Mo2 O2 71.57(8) . 3_657 ?
O7 Mo3 O6 105.06(14) . . ?
O7 Mo3 O5 102.76(13) . . ?
O6 Mo3 O5 101.44(13) . . ?
O7 Mo3 O2 100.83(12) . 3_657 ?
O6 Mo3 O2 96.46(12) . 3_657 ?
O5 Mo3 O2 145.36(11) . 3_657 ?
O7 Mo3 O4 90.82(11) . . ?
O6 Mo3 O4 162.01(11) . . ?
O5 Mo3 O4 82.80(10) . . ?
O2 Mo3 O4 71.83(9) 3_657 . ?
O7 Mo3 O11 161.78(12) . 3_657 ?
O6 Mo3 O11 92.88(11) . 3_657 ?
O5 Mo3 O11 76.20(10) . 3_657 ?
O2 Mo3 O11 73.49(9) 3_657 3_657 ?
O4 Mo3 O11 70.97(8) . 3_657 ?
O12 Mo4 O13 103.42(15) . . ?
O12 Mo4 O10 99.95(13) . . ?
O13 Mo4 O10 104.10(13) . . ?
O12 Mo4 O5 98.84(13) . 3_657 ?
O13 Mo4 O5 99.32(13) . 3_657 ?
O10 Mo4 O5 145.47(11) . 3_657 ?
O12 Mo4 O3 166.65(12) . 3_657 ?
O13 Mo4 O3 89.86(12) . 3_657 ?
O10 Mo4 O3 77.76(10) . 3_657 ?
O5 Mo4 O3 77.29(10) 3_657 3_657 ?
O12 Mo4 O11 96.37(12) . . ?
O13 Mo4 O11 160.03(12) . . ?
O10 Mo4 O11 74.66(9) . . ?
O5 Mo4 O11 74.67(9) 3_657 . ?
O3 Mo4 O11 70.30(9) 3_657 . ?
N1 C1 C2 120.2(4) . . ?
N1 C1 H1 119.9 . . ?
C2 C1 H1 119.9 . . ?
C1 C2 C3 120.0(5) . . ?
C1 C2 H2 120.0 . . ?
C3 C2 H2 120.0 . . ?
C4 C3 C2 117.9(4) . . ?
C4 C3 C6 124.8(4) . . ?
C2 C3 C6 117.3(4) . . ?
C5 C4 C3 120.1(5) . . ?
C5 C4 H4 119.9 . . ?
C3 C4 H4 119.9 . . ?
N1 C5 C4 119.6(5) . . ?
N1 C5 H5 120.2 . . ?
C4 C5 H5 120.2 . . ?
N4 C6 N2 109.7(4) . . ?
N4 C6 C3 121.6(4) . . ?
N2 C6 C3 128.6(4) . . ?
N3 C7 N2 109.4(3) . . ?
N3 C7 C8 121.7(4) . . ?
N2 C7 C8 128.8(4) . . ?
C9 C8 C12 117.7(4) . . ?
C9 C8 C7 125.4(4) . . ?
C12 C8 C7 116.9(4) . . ?
C10 C9 C8 119.3(4) . . ?
C10 C9 H9 120.3 . . ?
C8 C9 H9 120.3 . . ?
N6 C10 C9 120.4(5) . . ?
N6 C10 H10 119.8 . . ?
C9 C10 H10 119.8 . . ?
N6 C11 C12 119.5(5) . . ?
N6 C11 H11 120.3 . . ?
C12 C11 H11 120.3 . . ?
C11 C12 C8 120.6(5) . . ?
C11 C12 H12 119.7 . . ?
C8 C12 H12 119.7 . . ?
C1 N1 C5 122.1(4) . . ?
C1 N1 H1A 118.9 . . ?
C5 N1 H1A 118.9 . . ?
C6 N2 C7 105.5(3) . . ?
C6 N2 N5 124.9(3) . . ?
C7 N2 N5 129.5(3) . . ?
C7 N3 N4 107.3(3) . . ?
C6 N4 N3 107.9(3) . . ?
N2 N5 H5A 112.7 . . ?
N2 N5 H5B 109.0 . . ?
H5A N5 H5B 109.4 . . ?
C11 N6 C10 122.6(4) . . ?
C11 N6 H6 118.7 . . ?
C10 N6 H6 118.7 . . ?
Mo1 O2 Mo3 109.78(11) . 3_657 ?
Mo1 O2 Mo2 110.20(11) . 3_657 ?
Mo3 O2 Mo2 103.17(10) 3_657 3_657 ?
Mo1 O3 Mo4 115.15(12) . 3_657 ?
Mo1 O4 Mo2 109.15(11) . . ?
Mo1 O4 Mo3 111.22(10) . . ?
Mo2 O4 Mo3 103.81(10) . . ?
Mo3 O5 Mo4 116.83(13) . 3_657 ?
Mo4 O10 Mo2 116.19(13) . . ?
Mo1 O11 Mo2 91.36(8) . . ?
Mo1 O11 Mo1 104.37(10) . 3_657 ?
Mo2 O11 Mo1 98.19(9) . 3_657 ?
Mo1 O11 Mo3 90.99(8) . 3_657 ?
Mo2 O11 Mo3 163.15(12) . 3_657 ?
Mo1 O11 Mo3 97.38(8) 3_657 3_657 ?
Mo1 O11 Mo4 162.74(12) . . ?
Mo2 O11 Mo4 86.68(8) . . ?
Mo1 O11 Mo4 92.88(8) 3_657 . ?
Mo3 O11 Mo4 86.14(8) 3_657 . ?

loop_
_geom_bond_atom_site_label_1
_geom_bond_atom_site_label_2
_geom_bond_distance
_geom_bond_site_symmetry_2
_geom_bond_publ_flag
Mo1 O1 1.695(3) . ?
Mo1 O3 1.736(3) . ?
Mo1 O4 1.953(2) . ?
Mo1 O2 1.956(2) . ?
Mo1 O11 2.171(2) . ?
Mo1 O11 2.359(2) 3_657 ?
Mo2 O8 1.691(3) . ?
Mo2 O9 1.705(3) . ?
Mo2 O10 1.904(3) . ?
Mo2 O4 1.985(2) . ?
Mo2 O11 2.312(2) . ?
Mo2 O2 2.341(2) 3_657 ?
Mo3 O7 1.696(3) . ?
Mo3 O6 1.698(3) . ?
Mo3 O5 1.885(3) . ?
Mo3 O2 1.999(2) 3_657 ?
Mo3 O4 2.336(2) . ?
Mo3 O11 2.361(2) 3_657 ?
Mo4 O12 1.696(3) . ?
Mo4 O13 1.704(3) . ?
Mo4 O10 1.902(3) . ?
Mo4 O5 1.927(3) 3_657 ?
Mo4 O3 2.327(3) 3_657 ?
Mo4 O11 2.394(2) . ?
C1 N1 1.327(7) . ?
C1 C2 1.354(7) . ?
C1 H1 0.9300 . ?
C2 C3 1.394(6) . ?
C2 H2 0.9300 . ?
C3 C4 1.389(6) . ?
C3 C6 1.468(6) . ?
C4 C5 1.358(7) . ?
C4 H4 0.9300 . ?
C5 N1 1.342(7) . ?
C5 H5 0.9300 . ?
C6 N4 1.314(5) . ?
C6 N2 1.354(5) . ?
C7 N3 1.318(5) . ?
C7 N2 1.369(5) . ?
C7 C8 1.465(5) . ?
C8 C9 1.382(6) . ?
C8 C12 1.400(6) . ?
C9 C10 1.362(6) . ?
C9 H9 0.9300 . ?
C10 N6 1.329(6) . ?
C10 H10 0.9300 . ?
C11 N6 1.320(7) . ?
C11 C12 1.351(7) . ?
C11 H11 0.9300 . ?
C12 H12 0.9300 . ?
N1 H1A 0.8600 . ?
N2 N5 1.404(4) . ?
N3 N4 1.370(5) . ?
N5 H5A 0.9348 . ?
N5 H5B 0.8994 . ?
N6 H6 0.8600 . ?
O2 Mo3 1.999(2) 3_657 ?
O2 Mo2 2.341(2) 3_657 ?
O3 Mo4 2.327(3) 3_657 ?
O5 Mo4 1.927(3) 3_657 ?
O11 Mo1 2.359(2) 3_657 ?
O11 Mo3 2.361(2) 3_657 ?

loop_
_geom_hbond_atom_site_label_D
_geom_hbond_atom_site_label_H
_geom_hbond_atom_site_label_A
_geom_hbond_distance_DH
_geom_hbond_distance_HA
_geom_hbond_distance_DA
_geom_hbond_angle_DHA
_geom_hbond_site_symmetry_A
N5 H5B O13 0.90 2.59 3.264(4) 132.6 3_657
N5 H5B O5 0.90 2.22 2.834(4) 124.8 .
N5 H5A O8 0.93 2.47 3.185(4) 133.0 2_556
N5 H5A O2 0.93 2.20 3.016(4) 144.7 4_565
N6 H6 O12 0.86 2.35 3.105(5) 146.2 2_557
N6 H6 O13 0.86 2.25 2.922(5) 135.4 2_557
N1 H1A O9 0.86 2.06 2.821(5) 146.9 1_554
